data_7109172
loop_
_publ_author_name
'Asamanjoy Bhunia'
'Vera Vasylyeva'
'Christoph Janiak'

_publ_section_title
;
 From a supramolecular tetranitrile to a porous covalent triazine-based
 framework with high gas uptake capacities
;
_journal_name_full Chem.Commun.
_journal_page_first 3961
_journal_paper_doi 10.1039/c3cc41382a
_journal_volume 49
_journal_year 2013
_chemical_formula_moiety 'C30 H16 N4'
_chemical_formula_sum 'C30 H16 N4'
_chemical_formula_weight 432.27
_chemical_name_systematic
;
tetra(4-cyanophenyl)ethylene
;
_space_group_IT_number 142
_symmetry_cell_setting tetragonal
_symmetry_space_group_name_Hall '-I 4bd 2c'
_symmetry_space_group_name_H-M 'I 41/a c d :2'
_atom_sites_solution_hydrogens geom
_atom_sites_solution_primary direct
_atom_sites_solution_secondary difmap
_audit_creation_method SHELXL-97
_cell_angle_alpha 90.00
_cell_angle_beta 90.00
_cell_angle_gamma 90.00
_cell_formula_units_Z 16
_cell_length_a 22.0767(8)
_cell_length_b 22.0767(8)
_cell_length_c 21.1707(10)
_cell_measurement_reflns_used 4210
_cell_measurement_temperature 173(2)
_cell_measurement_theta_max 39.53
_cell_measurement_theta_min 4.005
_cell_volume 10318.2(7)
_computing_cell_refinement 'SAINT (Bruker, 2006)'
_computing_data_collection 'APEX2 (Bruker, 2006)'
_computing_data_reduction SAINT
_computing_molecular_graphics 'DIAMOND (Crystal Impact, 2009)'
_computing_structure_refinement 'SHELXL-97 (Sheldrick, 2008), PLATON (Spek, 2009)'
_computing_structure_solution 'SHELXS-97 (Sheldrick, 2008)'
_diffrn_ambient_temperature 173(2)
_diffrn_measured_fraction_theta_full 0.980
_diffrn_measured_fraction_theta_max 0.980
_diffrn_measurement_device_type 'Bruker Kappa APEX II CCD area detector'
_diffrn_measurement_method '\f and \w scans'
_diffrn_radiation_monochromator graphite
_diffrn_radiation_source 'fine-focus sealed tube'
_diffrn_radiation_type CuK\a
_diffrn_radiation_wavelength 1.54178
_diffrn_reflns_av_R_equivalents 0.0295
_diffrn_reflns_av_sigmaI/netI 0.0139
_diffrn_reflns_limit_h_max 16
_diffrn_reflns_limit_h_min -17
_diffrn_reflns_limit_k_max 17
_diffrn_reflns_limit_k_min -18
_diffrn_reflns_limit_l_max 17
_diffrn_reflns_limit_l_min -17
_diffrn_reflns_number 10906
_diffrn_reflns_theta_full 39.53
_diffrn_reflns_theta_max 39.53
_diffrn_reflns_theta_min 4.00
_exptl_absorpt_coefficient_mu 0.543
_exptl_absorpt_correction_T_max 0.7478
_exptl_absorpt_correction_T_min 0.5672
_exptl_absorpt_correction_type multi-scan
_exptl_absorpt_process_details '(<i>SADABS</i>; Sheldrick, 1996)'
_exptl_crystal_colour colorless
_exptl_crystal_density_diffrn 1.134
_exptl_crystal_density_method 'not measured'
_exptl_crystal_description block
_exptl_crystal_F_000 3656
_exptl_crystal_size_max 0.3
_exptl_crystal_size_mid 0.3
_exptl_crystal_size_min 0.2
_platon_squeeze_details
;
The unit cell contains 4 ethanol molecules which have been treated as
a diffuse contribution to the overall scattering without specific atom
positions by SQUEEZE/PLATON
;
_refine_diff_density_max 0.134
_refine_diff_density_min -0.121
_refine_diff_density_rms 0.033
_refine_ls_extinction_coef 0.000025(19)
_refine_ls_extinction_expression Fc^*^=kFc[1+0.001xFc^2^\l^3^/sin(2\q)]^-1/4^
_refine_ls_extinction_method SHELXL
_refine_ls_goodness_of_fit_ref 1.105
_refine_ls_hydrogen_treatment mixed
_refine_ls_matrix_type full
_refine_ls_number_parameters 172
_refine_ls_number_reflns 753
_refine_ls_number_restraints 0
_refine_ls_restrained_S_all 1.105
_refine_ls_R_factor_all 0.0660
_refine_ls_R_factor_gt 0.0592
_refine_ls_shift/su_max 0.000
_refine_ls_shift/su_mean 0.000
_refine_ls_structure_factor_coef Fsqd
_refine_ls_weighting_details 'calc w=1/[\s^2^(Fo^2^)+(0.0863P)^2^+29.2285P] where P=(Fo^2^+2Fc^2^)/3'
_refine_ls_weighting_scheme calc
_refine_ls_wR_factor_gt 0.1643
_refine_ls_wR_factor_ref 0.1693
_reflns_number_gt 665
_reflns_number_total 753
_reflns_threshold_expression >2sigma(I)
_cod_data_source_file c3cc41382a.txt
_cod_data_source_block ab47-iiip
_cod_original_sg_symbol_H-M 'I 41/a c d'
_cod_database_code 7109172

loop_
_symmetry_equiv_pos_as_xyz
'x, y, z'
'-x+1/2, -y, z+1/2'
'-y+1/4, x+3/4, z+1/4'
'y+1/4, -x+1/4, z+3/4'
'-x+1/2, y, -z'
'x, -y, -z+1/2'
'y+1/4, x+3/4, -z+3/4'
'-y+1/4, -x+1/4, -z+1/4'
'x+1/2, y+1/2, z+1/2'
'-x+1, -y+1/2, z+1'
'-y+3/4, x+5/4, z+3/4'
'y+3/4, -x+3/4, z+5/4'
'-x+1, y+1/2, -z+1/2'
'x+1/2, -y+1/2, -z+1'
'y+3/4, x+5/4, -z+5/4'
'-y+3/4, -x+3/4, -z+3/4'
'-x, -y, -z'
'x-1/2, y, -z-1/2'
'y-1/4, -x-3/4, -z-1/4'
'-y-1/4, x-1/4, -z-3/4'
'x-1/2, -y, z'
'-x, y, z-1/2'
'-y-1/4, -x-3/4, z-3/4'
'y-1/4, x-1/4, z-1/4'
'-x+1/2, -y+1/2, -z+1/2'
'x, y+1/2, -z'
'y+1/4, -x-1/4, -z+1/4'
'-y+1/4, x+1/4, -z-1/4'
'x, -y+1/2, z+1/2'
'-x+1/2, y+1/2, z'
'-y+1/4, -x-1/4, z-1/4'
'y+1/4, x+1/4, z+1/4'

loop_
_atom_site_label
_atom_site_type_symbol
_atom_site_fract_x
_atom_site_fract_y
_atom_site_fract_z
_atom_site_U_iso_or_equiv
_atom_site_adp_type
_atom_site_occupancy
_atom_site_symmetry_multiplicity
_atom_site_calc_flag
_atom_site_refinement_flags
C1 C 0.1051(4) 0.0674(6) 0.9201(5) 0.070(2) Uani 1 1 d .
C2 C 0.1321(6) 0.1090(4) 0.8829(5) 0.077(2) Uani 1 1 d .
H2 H 0.1087 0.1412 0.8657 0.092 Uiso 1 1 calc R
C3 C 0.1927(6) 0.1057(4) 0.8696(3) 0.070(2) Uani 1 1 d .
C4 C 0.2266(3) 0.0575(5) 0.8940(4) 0.057(2) Uani 1 1 d .
C5 C 0.2003(5) 0.0146(4) 0.9308(4) 0.0518(19) Uani 1 1 d .
C6 C 0.1387(6) 0.0191(4) 0.9440(4) 0.061(2) Uani 1 1 d .
C7 C 0.0405(5) 0.0717(3) 0.9338(3) 0.101(3) Uani 1 1 d .
C8 C 0.2937(6) 0.0437(6) 0.8750 0.103(6) Uani 1 2 d S
C9 C 0.3332(7) 0.0832(7) 0.8750 0.100(4) Uani 1 2 d S
C10 C 0.3242(3) 0.1495(4) 0.8990(6) 0.072(2) Uani 1 1 d .
C11 C 0.3301(3) 0.1966(7) 0.8559(4) 0.093(2) Uani 1 1 d .
H11 H 0.3338 0.1883 0.8120 0.112 Uiso 1 1 calc R
C12 C 0.3307(3) 0.2542(6) 0.8769(7) 0.097(3) Uani 1 1 d .
H12A H 0.3336 0.2869 0.8478 0.117 Uiso 1 1 calc R
C13 C 0.3272(4) 0.2654(4) 0.9393(7) 0.103(3) Uani 1 1 d .
C14 C 0.3210(3) 0.2191(7) 0.9824(4) 0.100(3) Uani 1 1 d .
H14A H 0.3179 0.2277 1.0262 0.120 Uiso 1 1 calc R
C15 C 0.3195(3) 0.1604(5) 0.9612(6) 0.072(2) Uani 1 1 d .
C16 C 0.3317(6) 0.3256(7) 0.9584(5) 0.189(5) Uani 1 1 d .
N1 N -0.0088(3) 0.0770(4) 0.9458(4) 0.154(4) Uani 1 1 d .
N2 N 0.3311(7) 0.3760(4) 0.9767(5) 0.319(9) Uani 1 1 d .
H3 H 0.221(3) 0.132(3) 0.840(3) 0.08(2) Uiso 1 1 d .
H5 H 0.228(3) -0.028(3) 0.947(2) 0.090(19) Uiso 1 1 d .
H6 H 0.1217(17) -0.0078(18) 0.9704(18) 0.010(16) Uiso 1 1 d .
H15 H 0.314(2) 0.127(3) 0.991(3) 0.07(2) Uiso 1 1 d .

loop_
_atom_site_aniso_label
_atom_site_aniso_U_11
_atom_site_aniso_U_22
_atom_site_aniso_U_33
_atom_site_aniso_U_23
_atom_site_aniso_U_13
_atom_site_aniso_U_12
C1 0.078(8) 0.074(6) 0.057(5) -0.008(5) -0.006(6) -0.003(8)
C2 0.093(9) 0.072(7) 0.066(6) -0.011(6) -0.026(5) 0.038(6)
C3 0.093(9) 0.047(6) 0.069(5) 0.004(4) -0.013(6) 0.004(6)
C4 0.032(6) 0.066(6) 0.074(5) -0.001(5) -0.001(5) -0.021(7)
C5 0.033(7) 0.055(7) 0.068(5) -0.009(5) 0.009(4) -0.004(5)
C6 0.093(10) 0.044(7) 0.045(5) 0.002(5) 0.002(6) -0.022(6)
C7 0.064(7) 0.149(7) 0.091(6) -0.051(5) -0.005(5) 0.016(6)
C8 0.123(8) 0.123(8) 0.062(7) 0.052(7) -0.052(7) -0.084(14)
C9 0.118(6) 0.118(6) 0.065(8) 0.027(6) -0.027(6) -0.009(11)
C10 0.089(5) 0.064(9) 0.064(8) 0.001(8) -0.016(4) 0.006(4)
C11 0.122(6) 0.092(7) 0.065(6) 0.026(9) -0.012(4) -0.006(5)
C12 0.118(6) 0.064(9) 0.110(11) 0.027(7) -0.041(5) -0.025(5)
C13 0.168(8) 0.036(9) 0.106(9) -0.004(9) -0.064(6) -0.020(4)
C14 0.156(7) 0.057(7) 0.086(7) 0.013(9) -0.037(5) 0.005(4)
C15 0.096(5) 0.048(9) 0.073(9) 0.013(7) -0.016(4) -0.003(4)
C16 0.343(16) 0.075(9) 0.150(10) 0.016(8) -0.135(9) -0.008(8)
N1 0.058(5) 0.257(9) 0.146(6) -0.082(6) -0.021(5) 0.039(5)
N2 0.66(2) 0.079(7) 0.217(11) 0.003(7) -0.256(13) -0.018(10)

loop_
_atom_type_symbol
_atom_type_description
_atom_type_scat_dispersion_real
_atom_type_scat_dispersion_imag
_atom_type_scat_source
C C 0.0181 0.0091 'International Tables Vol C Tables 4.2.6.8 and 6.1.1.4'
H H 0.0000 0.0000 'International Tables Vol C Tables 4.2.6.8 and 6.1.1.4'
N N 0.0311 0.0180 'International Tables Vol C Tables 4.2.6.8 and 6.1.1.4'
O O 0.0492 0.0322 'International Tables Vol C Tables 4.2.6.8 and 6.1.1.4'

loop_
_geom_angle_atom_site_label_1
_geom_angle_atom_site_label_2
_geom_angle_atom_site_label_3
_geom_angle
_geom_angle_site_symmetry_1
_geom_angle_site_symmetry_3
C2 C1 C6 119.9(7) . .
C2 C1 C7 120.2(12) . .
C6 C1 C7 119.9(11) . .
C1 C2 C3 121.0(6) . .
C1 C2 H2 119.5 . .
C3 C2 H2 119.5 . .
C2 C3 C4 119.3(7) . .
C2 C3 H3 132(3) . .
C4 C3 H3 109(3) . .
C5 C4 C3 120.8(7) . .
C5 C4 C8 114.7(9) . .
C3 C4 C8 124.1(9) . .
C4 C5 C6 118.9(6) . .
C4 C5 H5 121(3) . .
C6 C5 H5 120(3) . .
C5 C6 C1 120.2(7) . .
C5 C6 H6 119(2) . .
C1 C6 H6 121(3) . .
N1 C7 C1 177.3(8) . .
C9 C8 C4 122.2(5) . 7_546
C9 C8 C4 122.2(5) . .
C4 C8 C4 115.7(10) 7_546 .
C8 C9 C10 124.9(7) . 7_546
C8 C9 C10 124.9(7) . .
C10 C9 C10 110.1(14) 7_546 .
C15 C10 C11 121.1(8) . .
C15 C10 C9 119.8(9) . .
C11 C10 C9 118.4(11) . .
C12 C11 C10 119.4(7) . .
C12 C11 H11 120.3 . .
C10 C11 H11 120.3 . .
C13 C12 C11 119.7(8) . .
C13 C12 H12A 120.1 . .
C11 C12 H12A 120.1 . .
C12 C13 C14 121.4(8) . .
C12 C13 C16 117.0(13) . .
C14 C13 C16 121.5(13) . .
C15 C14 C13 119.1(8) . .
C15 C14 H14A 120.4 . .
C13 C14 H14A 120.4 . .
C10 C15 C14 119.3(8) . .
C10 C15 H15 120(3) . .
C14 C15 H15 121(3) . .
N2 C16 C13 174.7(16) . .

loop_
_geom_bond_atom_site_label_1
_geom_bond_atom_site_label_2
_geom_bond_distance
_geom_bond_site_symmetry_2
C1 C2 1.348(9) .
C1 C6 1.393(9) .
C1 C7 1.460(11) .
C2 C3 1.368(9) .
C2 H2 0.9500 .
C3 C4 1.400(9) .
C3 H3 1.06(6) .
C4 C5 1.357(8) .
C4 C8 1.564(8) .
C5 C6 1.392(8) .
C5 H5 1.18(6) .
C6 H6 0.90(4) .
C7 N1 1.122(9) .
C8 C9 1.231(13) .
C8 C4 1.564(8) 7_546
C9 C10 1.563(10) 7_546
C9 C10 1.563(10) .
C10 C15 1.341(8) .
C10 C11 1.391(9) .
C11 C12 1.347(9) .
C11 H11 0.9500 .
C12 C13 1.346(10) .
C12 H12A 0.9500 .
C13 C14 1.375(10) .
C13 C16 1.394(13) .
C14 C15 1.372(9) .
C14 H14A 0.9500 .
C15 H15 0.98(6) .
C16 N2 1.178(13) .

loop_
_platon_squeeze_void_nr
_platon_squeeze_void_average_x
_platon_squeeze_void_average_y
_platon_squeeze_void_average_z
_platon_squeeze_void_volume
_platon_squeeze_void_count_electrons
_platon_squeeze_void_content
1 0.000 0.250 -0.004 437 101 ' '
2 0.000 0.750 -0.017 437 101 ' '
3 0.500 0.250 -0.021 437 101 ' '
4 0.500 0.750 -0.008 437 101 ' '
